data_1526680
loop_
_publ_author_name
'Kmety, C.R.'
'Huang, Q.-Z.'
'Lynn, J.W.'
'McCall, S.'
'Manson, J.L.'
'Epstein, A.J.'
'Crow, J.E.'
'Erwin, R.W.'
'Stevenson, K.L.'
'Miller, J.S.'

_publ_section_title
;
 Noncollinear antiferromagnetic structure of the molecule-based magnet Mn
 (N (C N)2)2
;
_journal_name_full 'Physical Review, Serie 3. B - Condensed Matter (18,1978-)'
_journal_page_first 5576
_journal_page_last 5588
_journal_volume 62
_journal_year 2000
_chemical_formula_sum 'C4 Mn N6'
_chemical_name_systematic 'Mn (N (C N)2)2'
_space_group_IT_number 58
_symmetry_space_group_name_Hall '-P 2 2n'
_symmetry_space_group_name_H-M 'P n n m'
_cell_angle_alpha 90
_cell_angle_beta 90
_cell_angle_gamma 90
_cell_formula_units_Z 2
_cell_length_a 6.1486
_cell_length_b 7.3155
_cell_length_c 7.5371
_cell_volume 339.019
_citation_journal_id_ASTM PRBMDO
_cod_data_source_file Kmety_PRBMDO_2000_485.cif
_cod_data_source_block C4Mn1N6
_cod_original_cell_volume 339.0194
_cod_original_formula_sum 'C4 Mn1 N6'
_cod_database_code 1526680

loop_
_symmetry_equiv_pos_as_xyz
x,y,z
-x,-y,z
x+1/2,-y+1/2,-z+1/2
-x+1/2,y+1/2,-z+1/2
-x,-y,-z
x,y,-z
-x-1/2,y-1/2,z-1/2
x-1/2,-y-1/2,z-1/2

loop_
_atom_site_label
_atom_site_type_symbol
_atom_site_fract_x
_atom_site_fract_y
_atom_site_fract_z
_atom_site_occupancy
_atom_site_U_iso_or_equiv
Mn1 Mn+2 0 0 0 1 0.0
C1 C+2 0.7354 0.146 0.3504 1 0.0
N1 N-3 0.7869 0.0935 0.2128 1 0.0
N2 N+1 0.6642 0.2172 0.5 1 0.0
